data_1508932
loop_
_publ_author_name
'Alvarez-Mico, Xavier'
'Jensen, Paul R.'
'Fenical, William'
'Hughes, Chambers C.'

_publ_section_title
;
 Chlorizidine, a Cytotoxic 5H-Pyrrolo[2,1-a]isoindol-5-one-Containing
 Alkaloid from a Marine Streptomyces sp.
;
_journal_issue 5
_journal_name_full 'Organic letters'
_journal_page_first 988
_journal_page_last 991
_journal_paper_doi 10.1021/ol303374e
_journal_volume 15
_journal_year 2013
_chemical_absolute_configuration ad
_chemical_formula_moiety 'C22 H14 Cl4 N2 O5'
_chemical_formula_sum 'C22 H14 Cl4 N2 O5'
_chemical_formula_weight 528.15
_chemical_name_systematic
; 
 ? 
;
_space_group_crystal_system triclinic
_space_group_IT_number 1
_space_group_name_Hall 'P 1'
_space_group_name_H-M_alt 'P 1'
_symmetry_space_group_name_Hall 'P 1'
_symmetry_space_group_name_H-M 'P 1'
_atom_sites_solution_hydrogens geom
_atom_sites_solution_primary direct
_atom_sites_solution_secondary difmap
_audit_creation_method SHELXL-2012
_cell_angle_alpha 105.7790(10)
_cell_angle_beta 98.6580(10)
_cell_angle_gamma 92.0670(10)
_cell_formula_units_Z 2
_cell_length_a 7.6490(7)
_cell_length_b 11.8911(10)
_cell_length_c 12.6157(11)
_cell_measurement_reflns_used 9988
_cell_measurement_temperature 100(2)
_cell_measurement_theta_max 26.43
_cell_measurement_theta_min 2.34
_cell_volume 1088.06(17)
_computing_cell_refinement 'Bruker SAINT'
_computing_data_collection 'Bruker APEX2'
_computing_data_reduction 'Bruker SAINT'
_computing_molecular_graphics 'Bruker SHELXTL'
_computing_publication_material 'Bruker SHELXTL'
_computing_structure_refinement 'SHELXL-2012 (Sheldrick, 2012)'
_computing_structure_solution 'SHELXS-97 (Sheldrick, 2008)'
_diffrn_ambient_temperature 100(2)
_diffrn_detector_area_resol_mean '512 x 512'
_diffrn_measured_fraction_theta_full 0.999
_diffrn_measured_fraction_theta_max 0.904
_diffrn_measurement_device_type 'Bruker APEX CCD'
_diffrn_measurement_method '\f and \w scans'
_diffrn_radiation_type MoK\a
_diffrn_radiation_wavelength 0.71073
_diffrn_reflns_av_R_equivalents 0.0173
_diffrn_reflns_av_unetI/netI 0.0285
_diffrn_reflns_Laue_measured_fraction_full 0.999
_diffrn_reflns_Laue_measured_fraction_max 0.904
_diffrn_reflns_limit_h_max 8
_diffrn_reflns_limit_h_min -10
_diffrn_reflns_limit_k_max 15
_diffrn_reflns_limit_k_min -15
_diffrn_reflns_limit_l_max 16
_diffrn_reflns_limit_l_min -16
_diffrn_reflns_number 15712
_diffrn_reflns_point_group_measured_fraction_full 0.916
_diffrn_reflns_point_group_measured_fraction_max 0.800
_diffrn_reflns_theta_full 25.000
_diffrn_reflns_theta_max 28.076
_diffrn_reflns_theta_min 1.785
_diffrn_source 'fine-focus sealed tube'
_exptl_absorpt_coefficient_mu 0.584
_exptl_absorpt_correction_T_max 0.9548
_exptl_absorpt_correction_T_min 0.8678
_exptl_absorpt_correction_type multi-scan
_exptl_absorpt_process_details SADABS
_exptl_crystal_colour Orange
_exptl_crystal_density_diffrn 1.612
_exptl_crystal_density_meas ?
_exptl_crystal_description Blade
_exptl_crystal_F_000 536
_exptl_crystal_size_max 0.250
_exptl_crystal_size_mid 0.110
_exptl_crystal_size_min 0.080
_refine_diff_density_max 0.616
_refine_diff_density_min -0.491
_refine_diff_density_rms 0.055
_refine_ls_abs_structure_details
; 
 Flack x determined using 3459 quotients [(I+)-(I-)]/[(I+)+(I-)] 
 (Parsons and Flack (2004), Acta Cryst. A60, s61). 
;
_refine_ls_abs_structure_Flack 0.023(15)
_refine_ls_extinction_method none
_refine_ls_goodness_of_fit_ref 1.034
_refine_ls_hydrogen_treatment constr
_refine_ls_matrix_type full
_refine_ls_number_parameters 622
_refine_ls_number_reflns 8466
_refine_ls_number_restraints 3
_refine_ls_restrained_S_all 1.034
_refine_ls_R_factor_all 0.0348
_refine_ls_R_factor_gt 0.0334
_refine_ls_shift/su_max 0.000
_refine_ls_shift/su_mean 0.000
_refine_ls_structure_factor_coef Fsqd
_refine_ls_weighting_details
; 
 w=1/[\s^2^(Fo^2^)+(0.0421P)^2^+0.5702P] 
 where P=(Fo^2^+2Fc^2^)/3 
;
_refine_ls_weighting_scheme calc
_refine_ls_wR_factor_gt 0.0822
_refine_ls_wR_factor_ref 0.0839
_reflns_Friedel_coverage 0.769
_reflns_Friedel_fraction_full 0.833
_reflns_Friedel_fraction_max 0.696
_reflns_number_gt 8195
_reflns_number_total 8466
_reflns_threshold_expression 'I > 2\s(I)'
_cod_data_source_file ol303374e_si_003.cif
_cod_data_source_block sio26
_cod_depositor_comments
;
The following automatic conversions were performed:

'_exptl_crystal_density_meas' value 'not measured' was changed to '?'
- the value is perceived as not measured.

Automatic conversion script
Id: cif_fix_values 3008 2015-01-20 13:52:24Z robertas 
;
_cod_database_code 1508932
_shelx_space_group_comment
; 
The symmetry employed for this shelxl refinement is uniquely defined 
by the following loop, which should always be used as a source of 
symmetry information in preference to the above space-group names. 
They are only intended as comments. 
;
_shelx_estimated_absorpt_t_min 0.868
_shelx_estimated_absorpt_t_max 0.955
_shelxl_version_number 2012-9

loop_
_space_group_symop_operation_xyz
'x, y, z'

loop_
_atom_site_label
_atom_site_type_symbol
_atom_site_fract_x
_atom_site_fract_y
_atom_site_fract_z
_atom_site_U_iso_or_equiv
_atom_site_adp_type
_atom_site_occupancy
_atom_site_site_symmetry_order
_atom_site_calc_flag
_atom_site_refinement_flags_posn
_atom_site_refinement_flags_adp
_atom_site_refinement_flags_occupancy
_atom_site_disorder_assembly
_atom_site_disorder_group
Cl1 Cl 0.32430(12) -0.16113(7) -0.21425(7) 0.02839(19) Uani 1 1 d . . . . .
Cl2 Cl 0.34647(12) -0.45342(8) -0.34939(8) 0.0313(2) Uani 1 1 d . . . . .
Cl3 Cl 0.70873(14) 0.37699(9) 0.53227(8) 0.0389(2) Uani 1 1 d . . . . .
Cl4 Cl 0.46714(16) 0.47992(9) 0.33358(9) 0.0447(3) Uani 1 1 d . . . . .
O1 O 0.1600(3) -0.2598(2) 0.0685(2) 0.0252(5) Uani 1 1 d . . . . .
O2 O 0.0075(3) 0.0831(2) -0.0429(2) 0.0255(5) Uani 1 1 d . . . . .
O3 O 0.2196(4) 0.3006(2) 0.1091(2) 0.0308(6) Uani 1 1 d . . . . .
O4 O 0.4354(4) -0.2995(3) 0.0338(3) 0.0396(7) Uani 1 1 d . . . . .
O5 O 0.2280(4) 0.1252(2) -0.1298(2) 0.0324(6) Uani 1 1 d . . . . .
N1 N 0.0453(4) -0.2669(3) -0.1620(2) 0.0230(6) Uani 1 1 d . . . . .
N2 N 0.3956(4) 0.2443(3) 0.2511(2) 0.0268(7) Uani 1 1 d . . . . .
C1 C 0.1892(5) -0.2787(3) -0.2153(3) 0.0228(7) Uani 1 1 d . . . . .
C2 C 0.1921(5) -0.3954(3) -0.2668(3) 0.0256(7) Uani 1 1 d . . . . .
C3 C 0.0467(5) -0.4572(3) -0.2448(3) 0.0287(8) Uani 1 1 d . . . . .
H3 H 0.0167 -0.5394 -0.2702 0.034 Uiso 1 1 calc R U . . .
C4 C -0.0422(5) -0.3748(3) -0.1797(3) 0.0275(8) Uani 1 1 d . . . . .
C5 C -0.2008(5) -0.3626(3) -0.1229(3) 0.0326(8) Uani 1 1 d . . . . .
H5A H -0.1928 -0.4076 -0.0672 0.039 Uiso 1 1 calc R U . . .
H5B H -0.3111 -0.3906 -0.1778 0.039 Uiso 1 1 calc R U . . .
C6 C -0.1969(5) -0.2294(4) -0.0655(3) 0.0328(8) Uani 1 1 d . . . . .
H6A H -0.1840 -0.2147 0.0165 0.039 Uiso 1 1 calc R U . . .
H6B H -0.3086 -0.1985 -0.0920 0.039 Uiso 1 1 calc R U . . .
C7 C -0.0354(5) -0.1677(3) -0.0960(3) 0.0241(7) Uani 1 1 d . . . . .
H7 H -0.0804 -0.1178 -0.1448 0.029 Uiso 1 1 calc R U . . .
C8 C 0.0945(5) -0.0931(3) 0.0033(3) 0.0215(7) Uani 1 1 d . . . . .
C9 C 0.1952(5) -0.1404(3) 0.0807(3) 0.0227(7) Uani 1 1 d . . . . .
C10 C 0.3151(5) -0.0744(3) 0.1727(3) 0.0241(7) Uani 1 1 d . . . . .
H10 H 0.3818 -0.1103 0.2225 0.029 Uiso 1 1 calc R U . . .
C11 C 0.3335(5) 0.0454(3) 0.1888(3) 0.0233(7) Uani 1 1 d . . . . .
C12 C 0.2346(5) 0.0958(3) 0.1131(3) 0.0220(7) Uani 1 1 d . . . . .
C13 C 0.1171(4) 0.0284(3) 0.0223(3) 0.0208(7) Uani 1 1 d . . . . .
C14 C 0.2735(5) 0.2258(3) 0.1501(3) 0.0249(7) Uani 1 1 d . . . . .
C15 C 0.4355(5) 0.1409(3) 0.2777(3) 0.0247(7) Uani 1 1 d . . . . .
C16 C 0.5482(5) 0.1679(3) 0.3777(3) 0.0251(7) Uani 1 1 d . . . . .
H16 H 0.5974 0.1147 0.4160 0.030 Uiso 1 1 calc R U . . .
C17 C 0.5768(5) 0.2932(3) 0.4125(3) 0.0296(8) Uani 1 1 d . . . . .
C18 C 0.4829(6) 0.3377(3) 0.3354(3) 0.0292(8) Uani 1 1 d . . . . .
C19 C 0.2935(5) -0.3327(3) 0.0475(3) 0.0275(8) Uani 1 1 d . . . . .
C20 C 0.2344(6) -0.4547(3) 0.0446(4) 0.0387(10) Uani 1 1 d . . . . .
H20G H 0.2307 -0.5068 -0.0308 0.058 Uiso 1 1 calc R U . . .
H20H H 0.1158 -0.4559 0.0650 0.058 Uiso 1 1 calc R U . . .
H20I H 0.3178 -0.4815 0.0978 0.058 Uiso 1 1 calc R U . . .
C21 C 0.0847(5) 0.1436(3) -0.1067(3) 0.0263(8) Uani 1 1 d . . . . .
C22 C -0.0345(6) 0.2318(4) -0.1342(4) 0.0374(10) Uani 1 1 d . . . . .
H22D H -0.0175 0.3031 -0.0712 0.056 Uiso 1 1 calc R U . . .
H22E H -0.1582 0.1995 -0.1485 0.056 Uiso 1 1 calc R U . . .
H22F H -0.0060 0.2508 -0.2008 0.056 Uiso 1 1 calc R U . . .
Cl1' Cl -0.17547(16) 0.00243(10) 0.65327(10) 0.0466(3) Uani 1 1 d . . . . .
Cl2' Cl -0.32169(13) -0.28415(10) 0.61890(9) 0.0399(2) Uani 1 1 d . . . . .
Cl3' Cl -0.27793(15) 0.44905(8) 0.07994(8) 0.0386(2) Uani 1 1 d . . . . .
Cl4' Cl -0.40122(12) 0.15487(8) 0.00231(7) 0.0319(2) Uani 1 1 d . . . . .
O1'A O 0.2305(8) 0.2408(5) 0.6438(5) 0.0274(12) Uani 0.6 1 d . . P A 1
O1'B O 0.3424(9) 0.1929(6) 0.5938(5) 0.0309(15) Uani 0.4 1 d . . P B 2
O2' O -0.0182(4) -0.1013(2) 0.3289(2) 0.0320(6) Uani 1 1 d . . . . .
O3' O -0.2337(4) -0.0175(2) 0.1483(2) 0.0323(6) Uani 1 1 d . . . . .
O4'A O 0.4990(6) 0.1770(5) 0.6207(4) 0.0386(11) Uani 0.6 1 d . . P A 1
O4'B O 0.1622(11) 0.2985(7) 0.6988(6) 0.0393(17) Uani 0.4 1 d . . P B 2
O5' O -0.3026(4) -0.0881(2) 0.3576(2) 0.0333(6) Uani 1 1 d . . . . .
N1' N 0.0687(5) -0.1185(3) 0.5483(3) 0.0365(8) Uani 1 1 d . . . . .
N2' N -0.1707(4) 0.1852(3) 0.1946(2) 0.0247(6) Uani 1 1 d . . . . .
C1' C -0.0819(5) -0.1215(4) 0.5928(3) 0.0311(8) Uani 1 1 d . . . . .
C2' C -0.1385(5) -0.2366(3) 0.5750(3) 0.0300(8) Uani 1 1 d . . . . .
C3' C -0.0175(6) -0.3068(4) 0.5170(3) 0.0370(10) Uani 1 1 d . . . . .
H3' H -0.0225 -0.3900 0.4934 0.044 Uiso 1 1 calc R U . . .
C4' C 0.1080(6) -0.2298(4) 0.5022(4) 0.0376(10) Uani 1 1 d . . . . .
C5' C 0.2737(6) -0.2250(5) 0.4529(5) 0.0546(14) Uani 1 1 d . . . . .
H5'A H 0.2464 -0.2445 0.3705 0.066 Uiso 1 1 calc R U . . .
H5'B H 0.3579 -0.2795 0.4742 0.066 Uiso 1 1 calc R U . . .
C6' C 0.3494(6) -0.0961(5) 0.5046(5) 0.0579(15) Uani 1 1 d . . . . .
H6'A H 0.4493 -0.0906 0.5660 0.069 Uiso 1 1 calc R U . . .
H6'B H 0.3936 -0.0652 0.4473 0.069 Uiso 1 1 calc R U . . .
C7' C 0.2002(6) -0.0248(4) 0.5493(4) 0.0469(12) Uani 1 1 d . . . . .
H7' H 0.2456 0.0173 0.6295 0.056 Uiso 0.6 1 calc R U P C 1
H7'A H 0.2403 0.0286 0.6263 0.056 Uiso 0.4 1 calc R U P C 2
C8'A C 0.1244(12) 0.0675(7) 0.4938(6) 0.0258(9) Uani 0.6 1 d . . P A 1
C8'B C 0.1367(19) 0.0421(12) 0.4665(10) 0.0258(9) Uani 0.4 1 d . . P B 2
C9'A C 0.1556(9) 0.1891(6) 0.5328(6) 0.0258(9) Uani 0.6 1 d . . P A 1
C9'B C 0.2062(14) 0.1568(9) 0.5038(9) 0.0258(9) Uani 0.4 1 d . . P B 2
C10' C 0.1048(10) 0.2681(7) 0.4729(6) 0.0258(9) Uani 0.6 1 d . . P A 1
H10' H 0.1296 0.3505 0.5031 0.031 Uiso 0.6 1 calc R U P A 1
C10B C 0.1428(16) 0.2430(11) 0.4499(10) 0.0258(9) Uani 0.4 1 d . . P B 2
H10B H 0.1949 0.3213 0.4773 0.031 Uiso 0.4 1 calc R U P B 2
C11' C 0.0121(5) 0.2152(4) 0.3623(3) 0.0289(8) Uani 1 1 d . . . . .
C12' C -0.0394(5) 0.0959(3) 0.3199(3) 0.0267(7) Uani 1 1 d . . . . .
C13' C 0.0213(5) 0.0175(4) 0.3784(3) 0.0314(8) Uani 1 1 d . . . . .
C14' C -0.1591(5) 0.0721(3) 0.2110(3) 0.0241(7) Uani 1 1 d . . . . .
C15' C -0.0705(5) 0.2733(3) 0.2807(3) 0.0259(7) Uani 1 1 d . . . . .
C16' C -0.0886(5) 0.3774(3) 0.2561(3) 0.0285(8) Uani 1 1 d . . . . .
H16' H -0.0342 0.4521 0.2995 0.034 Uiso 1 1 calc R U . . .
C17' C -0.2056(5) 0.3513(3) 0.1521(3) 0.0270(8) Uani 1 1 d . . . . .
C18' C -0.2544(5) 0.2336(3) 0.1161(3) 0.0247(7) Uani 1 1 d . . . . .
C19' C 0.4090(11) 0.2390(6) 0.6783(6) 0.0277(13) Uani 0.6 1 d . . P A 1
C19B C 0.307(3) 0.2691(10) 0.6899(12) 0.034(2) Uani 0.4 1 d . . P B 2
C20' C 0.4698(6) 0.3153(4) 0.7869(4) 0.0431(11) Uani 1 1 d . . . . .
H20A H 0.4465 0.3959 0.7875 0.065 Uiso 0.6 1 calc R U P A 1
H20B H 0.5976 0.3107 0.8073 0.065 Uiso 0.6 1 calc R U P A 1
H20C H 0.4073 0.2919 0.8408 0.065 Uiso 0.6 1 calc R U P A 1
H20D H 0.5206 0.2489 0.8088 0.065 Uiso 0.4 1 calc R U P A 2
H20E H 0.4303 0.3686 0.8512 0.065 Uiso 0.4 1 calc R U P A 2
H20F H 0.5599 0.3572 0.7610 0.065 Uiso 0.4 1 calc R U P A 2
C21' C -0.1906(6) -0.1457(4) 0.3170(3) 0.0327(9) Uani 1 1 d . . . . .
C22' C -0.2160(7) -0.2709(4) 0.2487(4) 0.0469(12) Uani 1 1 d . . . . .
H22A H -0.3005 -0.3138 0.2776 0.070 Uiso 1 1 calc R U . . .
H22B H -0.1020 -0.3059 0.2528 0.070 Uiso 1 1 calc R U . . .
H22C H -0.2620 -0.2752 0.1708 0.070 Uiso 1 1 calc R U . . .

loop_
_atom_site_aniso_label
_atom_site_aniso_U_11
_atom_site_aniso_U_22
_atom_site_aniso_U_33
_atom_site_aniso_U_23
_atom_site_aniso_U_13
_atom_site_aniso_U_12
Cl1 0.0286(5) 0.0236(4) 0.0336(4) 0.0086(3) 0.0073(3) -0.0033(3)
Cl2 0.0352(5) 0.0246(4) 0.0330(5) 0.0046(3) 0.0090(4) 0.0010(4)
Cl3 0.0383(6) 0.0363(5) 0.0301(5) -0.0055(4) -0.0023(4) -0.0050(4)
Cl4 0.0635(7) 0.0216(4) 0.0421(6) 0.0025(4) 0.0008(5) -0.0033(4)
O1 0.0263(13) 0.0205(12) 0.0285(13) 0.0094(10) 0.0004(10) -0.0038(10)
O2 0.0244(13) 0.0254(12) 0.0292(13) 0.0121(10) 0.0032(10) 0.0042(10)
O3 0.0388(16) 0.0223(13) 0.0331(14) 0.0103(11) 0.0066(12) 0.0030(11)
O4 0.0334(16) 0.0328(15) 0.0526(18) 0.0104(13) 0.0096(14) 0.0037(12)
O5 0.0312(15) 0.0365(15) 0.0338(14) 0.0179(12) 0.0050(12) 0.0002(12)
N1 0.0224(15) 0.0229(14) 0.0228(14) 0.0075(11) -0.0002(11) -0.0032(12)
N2 0.0338(18) 0.0217(14) 0.0229(15) 0.0049(12) 0.0032(13) -0.0045(13)
C1 0.0225(17) 0.0226(16) 0.0224(16) 0.0075(13) -0.0002(13) -0.0035(13)
C2 0.0284(19) 0.0236(17) 0.0230(16) 0.0057(13) 0.0007(14) 0.0005(14)
C3 0.035(2) 0.0217(17) 0.0265(17) 0.0048(14) 0.0006(15) -0.0052(15)
C4 0.029(2) 0.0272(18) 0.0235(17) 0.0087(14) -0.0036(14) -0.0085(15)
C5 0.031(2) 0.033(2) 0.0321(19) 0.0073(15) 0.0051(16) -0.0080(16)
C6 0.0232(19) 0.034(2) 0.038(2) 0.0057(16) 0.0053(16) -0.0045(15)
C7 0.0200(18) 0.0235(17) 0.0281(17) 0.0079(14) 0.0005(14) 0.0010(13)
C8 0.0192(16) 0.0241(16) 0.0221(16) 0.0077(13) 0.0041(13) 0.0002(13)
C9 0.0245(18) 0.0196(16) 0.0262(17) 0.0095(13) 0.0063(14) -0.0003(13)
C10 0.0268(18) 0.0231(17) 0.0232(16) 0.0094(13) 0.0014(14) -0.0006(14)
C11 0.0242(18) 0.0264(17) 0.0197(16) 0.0073(13) 0.0042(13) -0.0024(14)
C12 0.0252(18) 0.0195(16) 0.0232(16) 0.0072(13) 0.0074(14) 0.0034(13)
C13 0.0193(16) 0.0224(16) 0.0230(16) 0.0087(13) 0.0059(13) 0.0029(13)
C14 0.0281(19) 0.0234(17) 0.0228(16) 0.0043(13) 0.0086(14) -0.0016(14)
C15 0.0272(19) 0.0225(17) 0.0243(17) 0.0066(13) 0.0045(14) -0.0011(14)
C16 0.0246(18) 0.0259(18) 0.0229(16) 0.0040(13) 0.0043(14) -0.0008(14)
C17 0.0267(19) 0.032(2) 0.0253(18) 0.0007(15) 0.0056(14) -0.0048(15)
C18 0.035(2) 0.0194(17) 0.0290(18) 0.0005(14) 0.0069(15) -0.0034(15)
C19 0.031(2) 0.0250(18) 0.0246(17) 0.0079(14) -0.0043(14) 0.0020(15)
C20 0.045(3) 0.0238(19) 0.047(2) 0.0134(17) -0.0001(19) 0.0009(17)
C21 0.032(2) 0.0227(17) 0.0231(17) 0.0074(13) 0.0015(15) -0.0001(15)
C22 0.049(3) 0.028(2) 0.036(2) 0.0121(16) 0.0013(19) 0.0092(18)
Cl1' 0.0553(7) 0.0342(5) 0.0435(6) 0.0070(4) -0.0047(5) 0.0008(5)
Cl2' 0.0313(5) 0.0475(6) 0.0458(6) 0.0257(5) 0.0004(4) -0.0073(4)
Cl3' 0.0541(6) 0.0289(5) 0.0355(5) 0.0176(4) -0.0005(4) 0.0049(4)
Cl4' 0.0308(5) 0.0380(5) 0.0261(4) 0.0123(4) -0.0029(3) -0.0039(4)
O1'A 0.027(3) 0.029(3) 0.023(3) 0.005(2) -0.003(2) -0.003(2)
O1'B 0.023(4) 0.041(4) 0.026(4) 0.008(3) -0.003(3) 0.005(3)
O2' 0.0307(15) 0.0328(14) 0.0376(15) 0.0173(11) 0.0076(12) 0.0067(11)
O3' 0.0420(16) 0.0257(13) 0.0270(13) 0.0058(11) 0.0029(12) 0.0003(12)
O4'A 0.029(3) 0.046(3) 0.036(2) 0.007(2) 0.003(2) 0.000(2)
O4'B 0.048(5) 0.042(4) 0.032(4) 0.014(3) 0.014(3) 0.016(4)
O5' 0.0335(15) 0.0345(14) 0.0331(14) 0.0125(11) 0.0043(12) -0.0009(12)
N1' 0.0283(18) 0.0417(19) 0.045(2) 0.0280(16) -0.0057(15) -0.0049(15)
N2' 0.0245(16) 0.0255(15) 0.0257(15) 0.0108(12) 0.0027(12) 0.0014(12)
C1' 0.029(2) 0.035(2) 0.0307(19) 0.0165(16) -0.0040(15) -0.0013(16)
C2' 0.030(2) 0.033(2) 0.0274(18) 0.0146(15) -0.0034(15) -0.0052(16)
C3' 0.042(2) 0.034(2) 0.034(2) 0.0147(17) -0.0081(18) 0.0056(18)
C4' 0.034(2) 0.045(2) 0.041(2) 0.0261(19) 0.0018(18) 0.0065(18)
C5' 0.032(3) 0.078(4) 0.071(3) 0.045(3) 0.013(2) 0.020(2)
C6' 0.028(2) 0.077(4) 0.088(4) 0.059(3) 0.003(2) 0.000(2)
C7' 0.035(2) 0.054(3) 0.057(3) 0.039(2) -0.017(2) -0.016(2)
C8'A 0.025(2) 0.026(3) 0.023(2) 0.0044(18) 0.0014(16) -0.0031(15)
C8'B 0.025(2) 0.026(3) 0.023(2) 0.0044(18) 0.0014(16) -0.0031(15)
C9'A 0.025(2) 0.026(3) 0.023(2) 0.0044(18) 0.0014(16) -0.0031(15)
C9'B 0.025(2) 0.026(3) 0.023(2) 0.0044(18) 0.0014(16) -0.0031(15)
C10' 0.025(2) 0.026(3) 0.023(2) 0.0044(18) 0.0014(16) -0.0031(15)
C10B 0.025(2) 0.026(3) 0.023(2) 0.0044(18) 0.0014(16) -0.0031(15)
C11' 0.0240(18) 0.036(2) 0.0284(18) 0.0139(15) 0.0021(14) -0.0041(15)
C12' 0.0224(18) 0.0324(19) 0.0286(18) 0.0131(15) 0.0061(14) 0.0001(15)
C13' 0.0206(18) 0.039(2) 0.040(2) 0.0205(18) 0.0034(15) 0.0000(16)
C14' 0.0255(18) 0.0242(18) 0.0254(17) 0.0092(14) 0.0084(14) 0.0025(14)
C15' 0.0249(19) 0.0297(19) 0.0235(17) 0.0089(14) 0.0026(14) 0.0034(15)
C16' 0.033(2) 0.0238(18) 0.0283(18) 0.0072(14) 0.0036(15) -0.0009(15)
C17' 0.030(2) 0.0261(18) 0.0287(18) 0.0135(14) 0.0045(15) 0.0051(15)
C18' 0.0233(18) 0.0262(18) 0.0256(17) 0.0098(14) 0.0022(14) 0.0024(14)
C19' 0.031(4) 0.024(3) 0.028(4) 0.010(3) 0.002(3) -0.004(3)
C19B 0.046(9) 0.027(6) 0.032(7) 0.013(5) 0.011(7) 0.005(6)
C20' 0.041(3) 0.048(3) 0.042(2) 0.023(2) -0.006(2) -0.004(2)
C21' 0.041(2) 0.0309(19) 0.0271(18) 0.0159(15) -0.0028(16) -0.0036(17)
C22' 0.064(3) 0.031(2) 0.042(2) 0.0127(18) -0.005(2) -0.001(2)

loop_
_atom_type_symbol
_atom_type_description
_atom_type_scat_dispersion_real
_atom_type_scat_dispersion_imag
_atom_type_scat_source
C C 0.0033 0.0016 'International Tables Vol C Tables 4.2.6.8 and 6.1.1.4'
H H 0.0000 0.0000 'International Tables Vol C Tables 4.2.6.8 and 6.1.1.4'
Cl Cl 0.1484 0.1585 'International Tables Vol C Tables 4.2.6.8 and 6.1.1.4'
N N 0.0061 0.0033 'International Tables Vol C Tables 4.2.6.8 and 6.1.1.4'
O O 0.0106 0.0060 'International Tables Vol C Tables 4.2.6.8 and 6.1.1.4'

loop_
_geom_angle_atom_site_label_1
_geom_angle_atom_site_label_2
_geom_angle_atom_site_label_3
_geom_angle
C19 O1 C9 118.5(3)
C13 O2 C21 118.4(3)
C1 N1 C4 109.8(3)
C1 N1 C7 134.8(3)
C4 N1 C7 115.4(3)
C18 N2 C15 108.7(3)
C18 N2 C14 138.0(3)
C15 N2 C14 113.3(3)
C2 C1 N1 106.9(3)
C2 C1 Cl1 130.8(3)
N1 C1 Cl1 122.2(3)
C1 C2 C3 108.9(3)
C1 C2 Cl2 124.1(3)
C3 C2 Cl2 127.0(3)
C4 C3 C2 106.3(3)
C4 C3 H3 126.9
C2 C3 H3 126.9
C3 C4 N1 108.2(3)
C3 C4 C5 141.7(3)
N1 C4 C5 110.1(3)
C4 C5 C6 104.4(3)
C4 C5 H5A 110.9
C6 C5 H5A 110.9
C4 C5 H5B 110.9
C6 C5 H5B 110.9
H5A C5 H5B 108.9
C5 C6 C7 107.7(3)
C5 C6 H6A 110.2
C7 C6 H6A 110.2
C5 C6 H6B 110.2
C7 C6 H6B 110.2
H6A C6 H6B 108.5
N1 C7 C8 112.4(3)
N1 C7 C6 102.3(3)
C8 C7 C6 114.9(3)
N1 C7 H7 109.0
C8 C7 H7 109.0
C6 C7 H7 109.0
C13 C8 C9 116.7(3)
C13 C8 C7 120.5(3)
C9 C8 C7 122.7(3)
C10 C9 O1 118.8(3)
C10 C9 C8 124.1(3)
O1 C9 C8 116.9(3)
C11 C10 C9 117.5(3)
C11 C10 H10 121.2
C9 C10 H10 121.2
C10 C11 C12 120.0(3)
C10 C11 C15 132.5(3)
C12 C11 C15 107.5(3)
C13 C12 C11 121.4(3)
C13 C12 C14 128.6(3)
C11 C12 C14 109.9(3)
C12 C13 O2 119.4(3)
C12 C13 C8 120.3(3)
O2 C13 C8 120.0(3)
O3 C14 N2 125.9(3)
O3 C14 C12 131.3(3)
N2 C14 C12 102.8(3)
C16 C15 N2 108.9(3)
C16 C15 C11 144.5(3)
N2 C15 C11 106.5(3)
C15 C16 C17 105.5(3)
C15 C16 H16 127.2
C17 C16 H16 127.2
C18 C17 C16 109.5(3)
C18 C17 Cl3 124.1(3)
C16 C17 Cl3 126.4(3)
C17 C18 N2 107.3(3)
C17 C18 Cl4 129.8(3)
N2 C18 Cl4 122.9(3)
O4 C19 O1 122.8(3)
O4 C19 C20 126.7(4)
O1 C19 C20 110.5(3)
C19 C20 H20G 109.5
C19 C20 H20H 109.5
H20G C20 H20H 109.5
C19 C20 H20I 109.5
H20G C20 H20I 109.5
H20H C20 H20I 109.5
O5 C21 O2 121.6(3)
O5 C21 C22 128.2(4)
O2 C21 C22 110.2(3)
C21 C22 H22D 109.5
C21 C22 H22E 109.5
H22D C22 H22E 109.5
C21 C22 H22F 109.5
H22D C22 H22F 109.5
H22E C22 H22F 109.5
C19' O1'A C9'A 120.2(6)
C19B O1'B C9'B 118.0(11)
C21' O2' C13' 117.8(3)
C4' N1' C1' 109.3(3)
C4' N1' C7' 116.0(4)
C1' N1' C7' 134.4(4)
C18' N2' C15' 109.2(3)
C18' N2' C14' 137.5(3)
C15' N2' C14' 113.3(3)
N1' C1' C2' 107.8(4)
N1' C1' Cl1' 122.3(3)
C2' C1' Cl1' 129.8(3)
C1' C2' C3' 108.0(4)
C1' C2' Cl2' 124.8(3)
C3' C2' Cl2' 127.2(3)
C4' C3' C2' 105.8(4)
C4' C3' H3' 127.1
C2' C3' H3' 127.1
N1' C4' C3' 109.1(4)
N1' C4' C5' 108.7(4)
C3' C4' C5' 142.3(5)
C4' C5' C6' 103.1(4)
C4' C5' H5'A 111.1
C6' C5' H5'A 111.1
C4' C5' H5'B 111.1
C6' C5' H5'B 111.1
H5'A C5' H5'B 109.1
C7' C6' C5' 108.0(4)
C7' C6' H6'A 110.1
C5' C6' H6'A 110.1
C7' C6' H6'B 110.1
C5' C6' H6'B 110.1
H6'A C6' H6'B 108.4
N1' C7' C8'B 112.4(6)
N1' C7' C6' 101.2(4)
C8'B C7' C6' 106.7(6)
N1' C7' C8'A 114.2(5)
C6' C7' C8'A 120.0(5)
N1' C7' H7' 106.8
C6' C7' H7' 106.8
C8'A C7' H7' 106.8
N1' C7' H7'A 112.0
C8'B C7' H7'A 112.0
C6' C7' H7'A 112.0
C9'A C8'A C13' 117.3(7)
C9'A C8'A C7' 127.9(6)
C13' C8'A C7' 114.4(5)
C13' C8'B C9'B 115.1(11)
C13' C8'B C7' 133.3(11)
C9'B C8'B C7' 111.1(9)
C10' C9'A O1'A 114.4(6)
C10' C9'A C8'A 125.8(6)
O1'A C9'A C8'A 119.6(6)
C8'B C9'B O1'B 120.8(9)
C8'B C9'B C10B 121.6(9)
O1'B C9'B C10B 117.6(8)
C9'A C10' C11' 114.4(6)
C9'A C10' H10' 122.8
C11' C10' H10' 122.8
C11' C10B C9'B 121.3(9)
C11' C10B H10B 119.4
C9'B C10B H10B 119.4
C10B C11' C12' 114.8(7)
C12' C11' C10' 123.7(5)
C10B C11' C15' 136.3(7)
C12' C11' C15' 107.4(3)
C10' C11' C15' 128.2(5)
C13' C12' C11' 120.6(4)
C13' C12' C14' 129.0(4)
C11' C12' C14' 110.4(3)
C8'B C13' O2' 114.1(7)
C8'B C13' C12' 125.8(7)
O2' C13' C12' 119.0(4)
O2' C13' C8'A 123.4(5)
C12' C13' C8'A 117.6(5)
O3' C14' N2' 125.5(3)
O3' C14' C12' 131.6(3)
N2' C14' C12' 102.9(3)
C16' C15' N2' 108.6(3)
C16' C15' C11' 145.4(4)
N2' C15' C11' 106.0(3)
C15' C16' C17' 105.9(3)
C15' C16' H16' 127.0
C17' C16' H16' 127.0
C18' C17' C16' 109.3(3)
C18' C17' Cl3' 123.9(3)
C16' C17' Cl3' 126.8(3)
N2' C18' C17' 107.0(3)
N2' C18' Cl4' 123.0(3)
C17' C18' Cl4' 129.8(3)
O4'A C19' O1'A 121.6(6)
O4'A C19' C20' 125.6(7)
O1'A C19' C20' 112.8(7)
O4'B C19B O1'B 121.7(16)
O4'B C19B C20' 122.2(11)
O1'B C19B C20' 116.1(13)
C19' C20' H20A 109.5
C19' C20' H20B 109.5
H20A C20' H20B 109.5
C19' C20' H20C 109.5
H20A C20' H20C 109.5
H20B C20' H20C 109.5
C19B C20' H20D 109.5
C19B C20' H20E 109.5
H20D C20' H20E 109.5
C19B C20' H20F 109.5
H20D C20' H20F 109.5
H20E C20' H20F 109.5
O5' C21' O2' 122.6(4)
O5' C21' C22' 126.3(4)
O2' C21' C22' 111.0(4)
C21' C22' H22A 109.5
C21' C22' H22B 109.5
H22A C22' H22B 109.5
C21' C22' H22C 109.5
H22A C22' H22C 109.5
H22B C22' H22C 109.5

loop_
_geom_bond_atom_site_label_1
_geom_bond_atom_site_label_2
_geom_bond_distance
Cl1 C1 1.704(3)
Cl2 C2 1.731(4)
Cl3 C17 1.716(4)
Cl4 C18 1.706(4)
O1 C19 1.373(5)
O1 C9 1.397(4)
O2 C13 1.388(4)
O2 C21 1.393(4)
O3 C14 1.200(5)
O4 C19 1.194(5)
O5 C21 1.189(5)
N1 C1 1.366(5)
N1 C4 1.372(5)
N1 C7 1.462(5)
N2 C18 1.378(5)
N2 C15 1.393(5)
N2 C14 1.421(5)
C1 C2 1.365(5)
C2 C3 1.414(5)
C3 C4 1.370(6)
C3 H3 0.9500
C4 C5 1.491(6)
C5 C6 1.549(6)
C5 H5A 0.9900
C5 H5B 0.9900
C6 C7 1.563(5)
C6 H6A 0.9900
C6 H6B 0.9900
C7 C8 1.517(5)
C7 H7 1.0000
C8 C13 1.398(5)
C8 C9 1.403(5)
C9 C10 1.391(5)
C10 C11 1.382(5)
C10 H10 0.9500
C11 C12 1.404(5)
C11 C15 1.461(5)
C12 C13 1.379(5)
C12 C14 1.492(5)
C15 C16 1.367(5)
C16 C17 1.433(5)
C16 H16 0.9500
C17 C18 1.356(6)
C19 C20 1.493(5)
C20 H20G 0.9800
C20 H20H 0.9800
C20 H20I 0.9800
C21 C22 1.491(5)
C22 H22D 0.9800
C22 H22E 0.9800
C22 H22F 0.9800
Cl1' C1' 1.702(4)
Cl2' C2' 1.713(4)
Cl3' C17' 1.719(4)
Cl4' C18' 1.705(4)
O1'A C19' 1.372(9)
O1'A C9'A 1.390(8)
O1'B C19B 1.372(14)
O1'B C9'B 1.381(12)
O2' C21' 1.373(5)
O2' C13' 1.382(5)
O3' C14' 1.203(4)
O4'A C19' 1.200(10)
O4'B C19B 1.186(19)
O5' C21' 1.204(5)
N1' C4' 1.358(6)
N1' C1' 1.359(6)
N1' C7' 1.470(5)
N2' C18' 1.367(5)
N2' C15' 1.392(5)
N2' C14' 1.420(5)
C1' C2' 1.368(6)
C2' C3' 1.420(6)
C3' C4' 1.371(6)
C3' H3' 0.9500
C4' C5' 1.499(7)
C5' C6' 1.545(8)
C5' H5'A 0.9900
C5' H5'B 0.9900
C6' C7' 1.531(8)
C6' H6'A 0.9900
C6' H6'B 0.9900
C7' C8'B 1.512(16)
C7' C8'A 1.541(10)
C7' H7' 1.0000
C7' H7'A 1.0000
C8'A C9'A 1.394(9)
C8'A C13' 1.498(8)
C8'B C13' 1.269(14)
C8'B C9'B 1.375(14)
C9'A C10' 1.389(10)
C9'B C10B 1.436(15)
C10' C11' 1.428(8)
C10' H10' 0.9500
C10B C11' 1.332(13)
C10B H10B 0.9500
C11' C12' 1.393(5)
C11' C15' 1.469(5)
C12' C13' 1.390(5)
C12' C14' 1.482(5)
C15' C16' 1.362(5)
C16' C17' 1.423(5)
C16' H16' 0.9500
C17' C18' 1.367(5)
C19' C20' 1.420(8)
C19B C20' 1.573(18)
C20' H20A 0.9800
C20' H20B 0.9800
C20' H20C 0.9800
C20' H20D 0.9800
C20' H20E 0.9800
C20' H20F 0.9800
C21' C22' 1.493(6)
C22' H22A 0.9800
C22' H22B 0.9800
C22' H22C 0.9800
